data_2005031
loop_
_publ_author_name
'De Ridder, D. J. A.'
'Apostolidis, C.'
'Rebizant, J.'
'Kanellakopulos, B.'
'Maier, R.'

_publ_contact_author
;
     Dr. Dirk J.A. De Ridder
     European Commission
     Joint Research Centre
     Institute for Transuranium Elements
     Postfach 2340
     D-76125 Karlsruhe
     Germany
;
_publ_section_title
;
 Tris(\h^5^-cyclopentadienyl)phenolatoneptunium(IV)
;
_journal_issue 6
_journal_name_full 'Acta Crystallographica Section C'
_journal_page_first 1436
_journal_page_last 1438
_journal_paper_doi 10.1107/S0108270195014582
_journal_volume 52
_journal_year 1996
_chemical_formula_sum 'C21 H20 Np O'
_chemical_formula_weight 525.37
_chemical_name_systematic
;
 Tris(\h^5^-cyclopentadienyl)phenolatoneptunium(IV)
;
_space_group_IT_number 19
_symmetry_cell_setting orthorhombic
_symmetry_space_group_name_Hall 'P 2ac 2ab'
_symmetry_space_group_name_H-M 'P 21 21 21'
_audit_creation_method SHELXL
_cell_angle_alpha 90.00
_cell_angle_beta 90.00
_cell_angle_gamma 90.00
_cell_formula_units_Z 4
_cell_length_a 8.370(3)
_cell_length_b 8.8948(14)
_cell_length_c 23.441(4)
_cell_measurement_reflns_used 25
_cell_measurement_temperature 295(2)
_cell_measurement_theta_max 17.4
_cell_measurement_theta_min 4.9
_cell_volume 1745.2(7)
_computing_cell_refinement 'CAD4 software (Enraf-Nonius, 1989)'
_computing_data_collection 'CAD4 software (Enraf-Nonius, 1989)'
_computing_data_reduction 'SDP (Frenz, 1983)'
_computing_molecular_graphics 'ORTEP (Johnson, 1965)'
_computing_structure_refinement 'SHELXL-93 (Sheldrick, 1993)'
_computing_structure_solution 'SHELXS-86 (Sheldrick, 1990)'
_diffrn_ambient_temperature 295(2)
_diffrn_measurement_device 'Enraf-Nonius CAD4'
_diffrn_measurement_method \q/2\q
_diffrn_radiation_monochromator graphite
_diffrn_radiation_source 'fine-focus sealed tube'
_diffrn_radiation_type MoK\a
_diffrn_radiation_wavelength 0.71073
_diffrn_reflns_av_R_equivalents 0.0179
_diffrn_reflns_av_sigmaI/netI 0.0186
_diffrn_reflns_limit_h_max 9
_diffrn_reflns_limit_h_min 0
_diffrn_reflns_limit_k_max 9
_diffrn_reflns_limit_k_min -9
_diffrn_reflns_limit_l_max 25
_diffrn_reflns_limit_l_min -25
_diffrn_reflns_number 4869
_diffrn_reflns_reduction_process perpendicular_monohr_Lp
_diffrn_reflns_theta_max 22.48
_diffrn_reflns_theta_min 2.45
_diffrn_standards_decay_% 4.4
_diffrn_standards_interval_time 120
_diffrn_standards_number 3
_exptl_absorpt_coefficient_mu 5.956
_exptl_absorpt_correction_T_max 1.000
_exptl_absorpt_correction_T_min 0.888
_exptl_absorpt_correction_type ' \y scans (North, Phillips & Mathews, 1968)'
_exptl_crystal_colour brown-red
_exptl_crystal_density_diffrn 2.00
_exptl_crystal_density_method 'not measured'
_exptl_crystal_description needle
_exptl_crystal_F_000 988
_exptl_crystal_size_max 0.80
_exptl_crystal_size_mid 0.25
_exptl_crystal_size_min 0.12
_refine_diff_density_max 1.12
_refine_diff_density_min -2.73
_refine_ls_abs_structure_details 'Flack (1983)'
_refine_ls_abs_structure_Flack -0.03(5)
_refine_ls_extinction_method none
_refine_ls_goodness_of_fit_all 0.978
_refine_ls_goodness_of_fit_obs 0.979
_refine_ls_hydrogen_treatment
; H atoms: riding at 0.93 \%A from their carrier atom, with
U~iso~(H) = 1.2 U~eq~(C)
;
_refine_ls_matrix_type full
_refine_ls_number_parameters 208
_refine_ls_number_reflns 2265
_refine_ls_number_restraints 0
_refine_ls_restrained_S_all 0.978
_refine_ls_restrained_S_obs 0.979
_refine_ls_R_factor_all 0.0334
_refine_ls_R_factor_obs 0.033
_refine_ls_shift/esd_max 0.008
_refine_ls_shift/esd_mean 0.001
_refine_ls_structure_factor_coef Fsqd
_refine_ls_weighting_scheme
; calc w = 1/[\s^2^(Fo^2^) + (0.0637P)^2^ + 3.9101P] where P =
(Fo^2^ + 2Fc^2^)/3
;
_refine_ls_wR_factor_all 0.077
_refine_ls_wR_factor_obs 0.0765
_reflns_number_observed 2239
_reflns_number_total 2265
_reflns_observed_criterion >2sigma(I)
_cod_data_source_file mu1209.cif
_cod_data_source_block mv611
_cod_original_sg_symbol_H-M 'P 212121'
_cod_database_code 2005031

loop_
_symmetry_equiv_pos_as_xyz
'x, y, z'
'-x+1/2, -y, z+1/2'
'-x, y+1/2, -z+1/2'
'x+1/2, -y+1/2, -z'

loop_
_atom_site_aniso_label
_atom_site_aniso_U_11
_atom_site_aniso_U_22
_atom_site_aniso_U_33
_atom_site_aniso_U_12
_atom_site_aniso_U_13
_atom_site_aniso_U_23
Np 0.0245(2) 0.0448(2) 0.0511(2) 0.00064(14) 0.00170(15) 0.0055(2)
O 0.044(4) 0.059(4) 0.068(4) -0.004(3) -0.002(4) -0.005(3)
C1 0.057(8) 0.077(9) 0.091(9) 0.004(6) 0.027(7) -0.007(6)
C2 0.022(6) 0.108(12) 0.143(14) 0.009(6) 0.021(7) -0.039(10)
C3 0.076(10) 0.115(13) 0.132(13) 0.070(10) -0.016(11) -0.013(12)
C4 0.102(13) 0.053(7) 0.145(15) 0.013(8) 0.048(12) 0.003(8)
C5 0.070(8) 0.084(8) 0.071(8) -0.005(7) 0.008(6) -0.023(6)
C6 0.084(12) 0.115(12) 0.081(9) -0.017(10) -0.001(8) 0.041(9)
C7 0.079(11) 0.099(11) 0.112(12) -0.008(9) 0.008(10) 0.053(10)
C8 0.125(17) 0.111(12) 0.081(10) -0.054(12) 0.013(11) 0.003(9)
C9 0.033(7) 0.25(3) 0.115(14) -0.044(12) -0.001(8) 0.099(16)
C10 0.084(11) 0.101(11) 0.107(12) 0.014(10) 0.039(9) 0.032(9)
C11 0.054(7) 0.083(8) 0.093(9) 0.035(7) -0.014(6) -0.008(7)
C12 0.039(6) 0.092(8) 0.085(8) 0.007(6) -0.019(6) 0.012(7)
C13 0.064(8) 0.102(10) 0.064(7) 0.017(8) -0.006(6) 0.013(6)
C14 0.050(8) 0.095(10) 0.141(13) 0.000(8) -0.005(9) 0.068(10)
C15 0.069(10) 0.067(9) 0.150(15) 0.005(8) -0.031(10) 0.020(9)
C16 0.039(5) 0.046(5) 0.052(6) 0.005(4) 0.001(5) -0.011(4)
C17 0.053(7) 0.042(5) 0.080(7) 0.000(5) -0.003(6) 0.002(5)
C18 0.067(8) 0.057(7) 0.102(9) -0.007(6) 0.004(7) 0.006(6)
C19 0.058(8) 0.069(7) 0.111(9) -0.006(6) -0.018(7) -0.025(6)
C20 0.067(8) 0.092(9) 0.071(7) 0.005(8) -0.028(7) -0.014(6)
C21 0.053(6) 0.061(6) 0.059(6) 0.009(6) -0.008(5) -0.004(5)

loop_
_atom_site_label
_atom_site_occupancy
_atom_site_fract_x
_atom_site_fract_y
_atom_site_fract_z
_atom_site_U_iso_or_equiv
_atom_site_thermal_displace_type
_atom_site_calc_flag
_atom_site_refinement_flags
_atom_site_type_symbol
Np 1 .22421(4) .90526(4) .856310(10) .0401(2) Uani d . Np
O 1 .3710(9) 1.0585(8) .9030(3) .057(2) Uani d . O
C1 1 .4390(16) .8625(14) .7702(6) .075(4) Uani d . C
H1 1 .4386(16) .9360(14) .7419(6) .090 Uiso calc R H
C2 1 .5329(14) .8664(19) .8185(8) .091(5) Uani d . C
H2 1 .6069(14) .9405(19) .8277(8) .109 Uiso calc R H
C3 1 .4973(19) .740(2) .8511(8) .107(6) Uani d . C
H3 1 .5405(19) .714(2) .8864(8) .129 Uiso calc R H
C4 1 .381(2) .6559(15) .8193(8) .100(6) Uani d . C
H4 1 .335(2) .5647(15) .8299(8) .120 Uiso calc R H
C5 1 .3471(17) .7365(14) .7694(5) .075(3) Uani d . C
H5 1 .2754(17) .7089(14) .7410(5) .090 Uiso calc R H
C6 1 .178(2) .805(2) .9647(6) .093(5) Uani d . C
H6 1 .254(2) .839(2) .9905(6) .112 Uiso calc R H
C7 1 .188(2) .681(2) .9365(8) .097(5) Uani d . C
H7 1 .271(2) .612(2) .9400(8) .116 Uiso calc R H
C8 1 .065(3) .666(2) .9024(7) .106(6) Uani d . C
H8 1 .048(3) .588(2) .8768(7) .127 Uiso calc R H
C9 1 -.0347(17) .790(3) .9116(8) .132(9) Uani d . C
H9 1 -0.1330(17) .809(3) .8945(8) .158 Uiso calc R H
C10 1 .045(2) .8799(19) .9522(7) .097(5) Uani d . C
H10 1 .011(2) .9716(19) .9671(7) .117 Uiso calc R H
C11 1 -.0330(15) 1.0882(16) .8357(6) .076(4) Uani d . C
H11 1 -0.1060(15) 1.0943(16) .8656(6) .092 Uiso calc R H
C12 1 -.0356(14) .9838(15) .7916(6) .072(3) Uani d . C
H12 1 -0.1126(14) .9096(15) .7866(6) .086 Uiso calc R H
C13 1 .0948(16) 1.0076(16) .7563(5) .076(4) Uani d . C
H13 1 .1214(16) .9538(16) .7237(5) .092 Uiso calc R H
C14 1 .1798(17) 1.1315(17) .7803(8) .096(5) Uani d . C
H14 1 .2749(17) 1.1713(17) .7664(8) .115 Uiso calc R H
C15 1 .098(2) 1.1822(16) .8274(8) .095(5) Uani d . C
H15 1 .126(2) 1.2646(16) .8498(8) .114 Uiso calc R H
C16 1 .4959(12) 1.1428(10) .9166(4) .046(2) Uani d . C
C17 1 .5283(14) 1.2738(11) .8853(5) .058(3) Uani d . C
H17 1 .4645(14) 1.3008(11) .8545(5) .070 Uiso calc R H
C18 1 .6580(16) 1.3627(12) .9014(6) .075(3) Uani d . C
H18 1 .6795(16) 1.4498(12) .8808(6) .091 Uiso calc R H
C19 1 .7545(16) 1.3263(13) .9462(6) .080(4) Uani d . C
H19 1 .8400(16) 1.3874(13) .9564(6) .095 Uiso calc R H
C20 1 .7213(17) 1.1959(14) .9759(5) .077(3) Uani d . C
H20 1 .7859(17) 1.1688(14) 1.0065(5) .092 Uiso calc R H
C21 1 .5940(13) 1.1048(12) .9611(4) .058(3) Uani d . C
H21 1 .5749(13) 1.0170(12) .9815(4) .069 Uiso calc R H

loop_
_atom_type_symbol
_atom_type_description
_atom_type_scat_dispersion_real
_atom_type_scat_dispersion_imag
_atom_type_scat_source
C C 0.0033 0.0016 'International Tables Vol C Tables 4.2.6.8 and 6.1.1.4'
Np Np -11.4937 4.1493 'International Tables Vol C Tables 4.2.6.8 and 6.1.1.4'
O O 0.0106 0.0060 'International Tables Vol C Tables 4.2.6.8 and 6.1.1.4'
H H 0.0000 0.0000 'International Tables Vol C Tables 4.2.6.8 and 6.1.1.4'

loop_
_geom_angle_atom_site_label_1
_geom_angle_atom_site_label_2
_geom_angle_atom_site_label_3
_geom_angle
_geom_angle_publ_flag
O Np C1 95.1(4) no
O Np C2 72.9(4) no
O Np C3 83.4(5) no
O Np C4 114.0(5) no
O Np C5 121.0(4) no
O Np C6 79.2(4) no
O Np C7 100.1(4) no
O Np C8 125.1(4) no
O Np C9 117.0(6) no
O Np C10 87.0(5) no
O Np C11 99.4(4) no
O Np C12 125.2(3) no
O Np C13 117.0(4) no
O Np C14 86.6(4) no
O Np C15 77.1(4) no
O Np CpI 97.6(4) yes
O Np CpII 102.3(5) yes
CpI Np CpII 116.4(6) yes
CpI Np CpIII 116.1(5) yes
O Np CpIII 101.7(4) yes
C1 Np C2 29.1(5) no
C1 Np C3 48.6(5) no
C1 Np C4 48.2(4) no
C1 Np C5 28.8(4) no
C1 Np C6 137.7(5) no
C1 Np C7 118.3(5) no
C1 Np C8 120.3(5) no
C1 Np C9 145.3(7) no
C1 Np C10 165.0(4) no
C1 Np C11 118.0(4) no
C1 Np C12 98.6(4) no
C1 Np C13 71.0(4) no
C1 Np C14 73.0(5) no
C1 Np C15 101.2(5) no
C2 Np C3 29.5(5) no
C2 Np C4 48.9(5) no
C2 Np C5 48.5(4) no
C2 Np C6 113.2(6) no
C2 Np C7 103.3(5) no
C2 Np C8 119.1(7) no
C2 Np C9 148.4(7) no
C2 Np C10 140.9(6) no
C2 Np C11 139.0(5) no
C2 Np C12 126.7(4) no
C2 Np C13 97.9(4) no
C2 Np C14 90.6(5) no
C2 Np C15 113.0(5) no
C3 Np C4 30.6(5) no
C3 Np C5 49.7(5) no
C3 Np C6 89.1(6) no
C3 Np C7 74.3(5) no
C3 Np C8 90.3(7) no
C3 Np C9 119.0(7) no
C3 Np C10 117.2(6) no
C3 Np C11 166.6(5) no
C3 Np C12 141.2(4) no
C3 Np C13 118.3(5) no
C3 Np C14 119.2(6) no
C3 Np C15 142.4(5) no
C4 Np C5 29.8(4) no
C4 Np C6 95.8(6) no
C4 Np C7 71.3(5) no
C4 Np C8 74.0(6) no
C4 Np C9 103.1(7) no
C4 Np C10 117.6(5) no
C4 Np C11 143.7(5) no
C4 Np C12 144.4(4) no
C4 Np C13 72.1(4) no
C4 Np C14 117.5(6) no
C4 Np C15 146.4(4) no
C5 Np C6 124.8(5) no
C5 Np C7 98.7(5) no
C5 Np C8 92.9(5) no
C5 Np C9 116.5(7) no
C5 Np C10 141.3(5) no
C5 Np C11 119.4(4) no
C5 Np C12 91.5(4) no
C5 Np C13 72.1(4) no
C5 Np C14 88.3(5) no
C5 Np C15 116.8(4) no
C6 Np C7 27.3(5) no
C6 Np C8 46.1(5) no
C6 Np C9 47.1(5) no
C6 Np C10 28.3(5) no
C6 Np C11 104.2(5) no
C6 Np C12 119.1(4) no
C6 Np C13 148.4(4) no
C6 Np C14 146.7(6) no
C6 Np C15 117.8(5) no
C7 Np C8 27.6(5) no
C7 Np C9 46.9(6) no
C7 Np C10 46.8(5) no
C7 Np C11 117.7(5) no
C7 Np C12 118.4(5) no
C7 Np C13 141.4(5) no
C7 Np C14 165.8(5) no
C7 Np C15 140.4(5) no
C8 Np C9 29.7(6) no
C8 Np C10 48.5(5) no
C8 Np C11 98.6(6) no
C8 Np C12 91.8(5) no
C8 Np C13 113.9(5) no
C8 Np C14 140.4(6) no
C8 Np C15 127.2(5) no
C9 Np C10 30.1(6) no
C9 Np C11 71.5(6) no
C9 Np C12 74.3(4) no
C9 Np C13 102.6(5) no
C9 Np C14 118.9(5) no
C9 Np C15 98.6(6) no
C10 Np C11 76.1(5) no
C10 Np C12 92.3(5) no
C10 Np C13 121.2(5) no
C10 Np C14 122.0(5) no
C10 Np C15 93.8(5) no
C11 Np C12 29.4(4) no
C11 Np C13 48.8(4) no
C11 Np C14 48.4(4) no
C11 Np C15 29.3(4) no
C12 Np C13 29.3(4) no
C12 Np C14 48.6(4) no
C12 Np C15 48.3(4) no
C13 Np C14 30.4(4) no
C13 Np C15 48.9(5) no
C14 Np C15 29.1(5) no
Np O C16 159.8(6) yes
Np C1 C2 76.4(7) no
Np C1 C5 75.6(7) no
C2 C1 C5 110.7(14) no
C2 C1 H1 124.6(9) no
C5 C1 H1 124.6(9) no
Np C1 H1 115.2(3) no
C1 C2 C3 107.9(14) no
C1 C2 Np 74.5(7) no
C3 C2 Np 74.0(7) no
C1 C2 H2 126.0(9) no
C3 C2 H2 126.0(11) no
Np C2 H2 117.5(3) no
C2 C3 C4 106.2(15) no
C2 C3 Np 76.5(7) no
C4 C3 Np 74.5(8) no
C2 C3 H3 126.9(10) no
C4 C3 H3 126.9(11) no
Np C3 H3 114.7(4) no
C5 C4 C3 107.7(14) no
C5 C4 Np 75.7(7) no
C3 C4 Np 74.9(7) no
C5 C4 H4 126.1(9) no
C3 C4 H4 126.1(11) no
Np C4 H4 115.5(3) no
C1 C5 C4 107.4(13) no
C1 C5 Np 75.6(7) no
C4 C5 Np 74.5(7) no
C1 C5 H5 126.3(9) no
C4 C5 H5 126.3(9) no
Np C5 H5 115.8(3) no
C10 C6 C7 111.9(18) no
C10 C6 Np 75.6(8) no
C7 C6 Np 78.1(9) no
C10 C6 H6 124.0(13) no
C7 C6 H6 124.0(11) no
Np C6 H6 114.0(3) no
C8 C7 C6 110.0(18) no
C8 C7 Np 75.0(9) no
C6 C7 Np 74.6(8) no
C8 C7 H7 125.0(14) no
C6 C7 H7 125.0(11) no
Np C7 H7 117.2(4) no
C7 C8 C9 107.4(16) no
C7 C8 Np 77.4(9) no
C9 C8 Np 75.0(8) no
C7 C8 H8 126.3(14) no
C9 C8 H8 126.3(13) no
Np C8 H8 113.8(4) no
C8 C9 C10 105.5(13) no
C8 C9 Np 75.3(8) no
C10 C9 Np 74.4(8) no
C8 C9 H9 127.2(13) no
C10 C9 H9 127.2(12) no
Np C9 H9 115.5(3) no
C6 C10 C9 105.1(16) no
C6 C10 Np 76.1(8) no
C9 C10 Np 75.5(8) no
C6 C10 H10 127.5(13) no
C9 C10 H10 127.5(12) no
Np C10 H10 113.8(3) no
C15 C11 C12 108.0(14) no
C15 C11 Np 76.2(7) no
C12 C11 Np 75.3(7) no
C15 C11 H11 126.0(10) no
C12 C11 H11 126.0(8) no
Np C11 H11 114.7(3) no
C13 C12 C11 109.3(13) no
C13 C12 Np 75.2(7) no
C11 C12 Np 75.3(7) no
C13 C12 H12 125.4(9) no
C11 C12 H12 125.4(8) no
Np C12 H12 116.1(3) no
C12 C13 C14 106.0(13) no
C12 C13 Np 75.5(7) no
C14 C13 Np 73.9(7) no
C12 C13 H13 127.0(9) no
C14 C13 H13 127.0(9) no
Np C13 H13 116.0(3) no
C15 C14 C13 108.8(13) no
C15 C14 Np 77.5(8) no
C13 C14 Np 75.8(7) no
C15 C14 H14 125.6(9) no
C13 C14 H14 125.6(9) no
Np C14 H14 113.3(3) no
C14 C15 C11 107.9(14) no
C14 C15 Np 73.4(8) no
C11 C15 Np 74.4(7) no
C14 C15 H15 126.0(9) no
C11 C15 H15 126.0(10) no
Np C15 H15 118.1(4) no
O C16 C21 121.2(9) no
O C16 C17 119.7(10) no
C21 C16 C17 119.1(10) no
C18 C17 C16 118.7(11) no
C18 C17 H17 120.6(7) no
C16 C17 H17 120.6(6) no
C19 C18 C17 122.2(11) no
C19 C18 H18 118.9(7) no
C17 C18 H18 118.9(7) no
C18 C19 C20 118.0(12) no
C18 C19 H19 121.0(7) no
C20 C19 H19 121.0(8) no
C19 C20 C21 121.3(11) no
C19 C20 H20 119.3(7) no
C21 C20 H20 119.3(7) no
C16 C21 C20 120.6(11) no
C16 C21 H21 119.7(6) no
C20 C21 H21 119.7(7) no
CpI Np CpII 116.4(6) yes
CpI Np CpIII 116.1(5) yes
CpII Np CpIII 117.7(6) yes

loop_
_geom_bond_atom_site_label_1
_geom_bond_atom_site_label_2
_geom_bond_distance
_geom_bond_publ_flag
Np O 2.136(7) yes
Np C1 2.731(12) yes
Np C2 2.754(11) yes
Np C3 2.723(12) yes
Np C4 2.717(13) yes
Np C5 2.732(11) yes
Np C6 2.719(12) yes
Np C7 2.759(12) yes
Np C8 2.731(15) yes
Np C9 2.726(12) yes
Np C10 2.713(14) yes
Np C11 2.741(11) yes
Np C12 2.741(11) yes
Np C13 2.738(11) yes
Np C14 2.713(12) yes
Np C15 2.764(14) yes
O C16 1.326(12) yes
Np CpI 2.460(7) yes
Np CpII 2.477(8) yes
Np CpIII 2.470(7) yes
C1 C5 1.36(2) no
C1 C2 1.38(2) no
C1 H1 0.93 no
C2 C3 1.40(2) no
C2 H2 0.93 no
C3 C4 1.44(2) no
C3 H3 0.93 no
C4 C5 1.40(2) no
C4 H4 0.93 no
C5 H5 0.93 no
C6 C10 1.33(2) no
C6 C7 1.29(2) no
C6 H6 0.93 no
C7 C8 1.31(2) no
C7 H7 0.93 no
C8 C9 1.40(3) no
C8 H8 0.93 no
C9 C10 1.41(3) no
C9 H9 0.93 no
C10 H10 0.93 no
C11 C15 1.39(2) no
C11 C12 1.39(2) no
C11 H11 0.93 no
C12 C13 1.39(2) no
C12 H12 0.93 no
C13 C14 1.43(2) no
C13 H13 0.93 no
C14 C15 1.37(2) no
C14 H14 0.93 no
C15 H15 0.93 no
C16 C21 1.369(14) no
C16 C17 1.403(15) no
C17 C18 1.40(2) no
C17 H17 0.93 no
C18 C19 1.36(2) no
C18 H18 0.93 no
C19 C20 1.38(2) no
C19 H19 0.93 no
C20 C21 1.38(2) no
C20 H20 0.93 no
C21 H21 0.93 no

loop_
_geom_contact_atom_site_label_1
_geom_contact_atom_site_label_2
_geom_contact_distance
_geom_contact_publ_flag
O C2 2.946(15) yes
C1 C13 3.174(16) yes
C1 C14 3.239(16) yes
C2 C16 3.382(16) yes
C3 C7 3.311(19) yes
C4 C7 3.191(19) yes
C4 C8 3.28(2) yes
C5 C13 3.220(16) yes
C9 C11 3.20(2) yes
C9 C12 3.30(2) yes
C10 C11 3.364(17) yes

loop_
_geom_torsion_atom_site_label_1
_geom_torsion_atom_site_label_2
_geom_torsion_atom_site_label_3
_geom_torsion_atom_site_label_4
_geom_torsion
_geom_torsion_publ_flag
C9 Np O C16 165.6(19) no
C10 Np O C16 164.2(19) no
C4 Np O C16 45.(2) no
C14 Np O C16 -73.5(19) no
C6 Np O C16 137.(2) no
C3 Np O C16 46.4(19) no
C1 Np O C16 -0.9(19) no
C5 Np O C16 12.(2) no
C8 Np O C16 132.1(19) no
C11 Np O C16 -120.4(19) no
C2 Np O C16 18.1(19) no
O Np C1 C5 155.8(8) no
C9 Np C1 C5 -2.8(14) no
C10 Np C1 C5 59.(2) no
C4 Np C1 C5 37.8(9) no
C14 Np C1 C5 -119.3(10) no
C6 Np C1 C5 76.3(11) no
C3 Np C1 C5 79.2(10) no
C8 Np C1 C5 19.8(11) no
C11 Np C1 C5 -100.7(9) no
C2 Np C1 C5 116.0(13) no
O Np C1 C2 39.8(9) no
C9 Np C1 C2 -118.8(11) no
C10 Np C1 C2 -58.(3) no
C4 Np C1 C2 -78.2(11) no
C14 Np C1 C2 124.7(10) no
C6 Np C1 C2 -39.7(12) no
C3 Np C1 C2 -36.8(9) no
C5 Np C1 C2 -116.0(13) no
C8 Np C1 C2 -96.2(11) no
C11 Np C1 C2 143.3(9) no
C5 C1 C2 C3 -1.6(14) no
Np C1 C2 C3 67.0(9) no
C5 C1 C2 Np -68.6(9) no
O Np C2 C1 -138.1(10) no
C9 Np C2 C1 107.9(14) no
C10 Np C2 C1 159.7(9) no
C4 Np C2 C1 75.3(10) no
C14 Np C2 C1 -51.8(10) no
C6 Np C2 C1 152.1(9) no
C3 Np C2 C1 114.3(14) no
C5 Np C2 C1 35.3(8) no
C8 Np C2 C1 100.8(10) no
C11 Np C2 C1 -53.6(12) no
O Np C2 C3 107.6(11) no
C9 Np C2 C3 -6.4(17) no
C10 Np C2 C3 45.4(14) no
C4 Np C2 C3 -39.0(10) no
C14 Np C2 C3 -166.1(11) no
C6 Np C2 C3 37.8(12) no
C1 Np C2 C3 -114.3(14) no
C5 Np C2 C3 -79.0(11) no
C8 Np C2 C3 -13.5(13) no
C11 Np C2 C3 -167.9(10) no
C1 C2 C3 C4 1.7(15) no
Np C2 C3 C4 69.1(9) no
C1 C2 C3 Np -67.4(9) no
O Np C3 C2 -66.5(10) no
C9 Np C3 C2 176.2(10) no
C10 Np C3 C2 -149.7(10) no
C4 Np C3 C2 111.4(15) no
C14 Np C3 C2 15.9(13) no
C6 Np C3 C2 -145.7(11) no
C1 Np C3 C2 36.2(9) no
C5 Np C3 C2 74.6(10) no
C8 Np C3 C2 168.2(11) no
C11 Np C3 C2 37.(3) no
O Np C3 C4 -177.9(11) no
C9 Np C3 C4 64.8(13) no
C10 Np C3 C4 98.9(11) no
C14 Np C3 C4 -95.5(12) no
C6 Np C3 C4 102.9(12) no
C1 Np C3 C4 -75.2(10) no
C5 Np C3 C4 -36.8(9) no
C8 Np C3 C4 56.8(12) no
C11 Np C3 C4 -75.(3) no
C2 Np C3 C4 -111.4(15) no
C2 C3 C4 C5 -1.3(16) no
Np C3 C4 C5 69.2(10) no
C2 C3 C4 Np -70.5(9) no
O Np C4 C5 -110.9(10) no
C9 Np C4 C5 121.1(10) no
C10 Np C4 C5 149.4(9) no
C14 Np C4 C5 -11.7(12) no
C6 Np C4 C5 168.4(10) no
C3 Np C4 C5 -113.2(15) no
C1 Np C4 C5 -36.5(8) no
C8 Np C4 C5 127.3(12) no
C11 Np C4 C5 44.6(13) no
C2 Np C4 C5 -75.7(10) no
O Np C4 C3 2.3(12) no
C9 Np C4 C3 -125.7(12) no
C10 Np C4 C3 -97.4(12) no
C14 Np C4 C3 101.5(12) no
C6 Np C4 C3 -78.4(12) no
C1 Np C4 C3 76.7(11) no
C5 Np C4 C3 113.2(15) no
C8 Np C4 C3 -119.5(13) no
C11 Np C4 C3 157.8(11) no
C2 Np C4 C3 37.5(10) no
C2 C1 C5 C4 0.7(15) no
Np C1 C5 C4 -68.3(9) no
C2 C1 C5 Np 69.1(9) no
C3 C4 C5 C1 0.4(15) no
Np C4 C5 C1 69.0(9) no
C3 C4 C5 Np -68.7(10) no
O Np C5 C1 -28.5(10) no
C9 Np C5 C1 178.2(9) no
C10 Np C5 C1 -159.3(10) no
C4 Np C5 C1 -113.0(14) no
C14 Np C5 C1 56.6(9) no
C6 Np C5 C1 -127.2(9) no
C3 Np C5 C1 -75.1(10) no
C8 Np C5 C1 -163.0(10) no
C11 Np C5 C1 95.4(10) no
C2 Np C5 C1 -35.7(9) no
O Np C5 C4 84.6(10) no
C9 Np C5 C4 -68.7(11) no
C10 Np C5 C4 -46.2(14) no
C14 Np C5 C4 169.6(10) no
C6 Np C5 C4 -14.2(12) no
C3 Np C5 C4 37.9(10) no
C1 Np C5 C4 113.0(14) no
C8 Np C5 C4 -50.0(12) no
C11 Np C5 C4 -151.5(10) no
C2 Np C5 C4 77.3(11) no
O Np C6 C10 104.0(13) no
C9 Np C6 C10 -40.1(12) no
C4 Np C6 C10 -142.6(13) no
C14 Np C6 C10 37.5(17) no
C3 Np C6 C10 -172.6(13) no
C1 Np C6 C10 -170.4(11) no
C5 Np C6 C10 -135.6(12) no
C8 Np C6 C10 -81.4(13) no
C11 Np C6 C10 6.9(13) no
C2 Np C6 C10 169.9(12) no
O Np C6 C7 -139.4(12) no
C9 Np C6 C7 76.6(14) no
C10 Np C6 C7 116.6(18) no
C4 Np C6 C7 -26.0(12) no
C14 Np C6 C7 154.1(12) no
C3 Np C6 C7 -55.9(12) no
C1 Np C6 C7 -53.8(14) no
C5 Np C6 C7 -19.0(14) no
C8 Np C6 C7 35.3(12) no
C11 Np C6 C7 123.5(12) no
C2 Np C6 C7 -73.5(12) no
C10 C6 C7 C8 1.7(18) no
Np C6 C7 C8 -67.3(11) no
C10 C6 C7 Np 69.0(11) no
O Np C7 C8 156.7(13) no
C9 Np C7 C8 38.9(12) no
C10 Np C7 C8 80.6(13) no
C4 Np C7 C8 -91.2(15) no
C14 Np C7 C8 39.(3) no
C6 Np C7 C8 116.2(18) no
C3 Np C7 C8 -123.2(15) no
C1 Np C7 C8 -101.9(14) no
C5 Np C7 C8 -79.5(14) no
C8 Np C7 C8 0.0 no
C11 Np C7 C8 50.4(15) no
C2 Np C7 C8 -128.7(13) no
O Np C7 C6 40.5(12) no
C9 Np C7 C6 -77.3(14) no
C10 Np C7 C6 -35.6(11) no
C4 Np C7 C6 152.6(13) no
C14 Np C7 C6 -77.(3) no
C3 Np C7 C6 120.6(13) no
C1 Np C7 C6 141.9(11) no
C5 Np C7 C6 164.3(12) no
C8 Np C7 C6 -116.2(18) no
C11 Np C7 C6 -65.8(13) no
C2 Np C7 C6 115.1(11) no
C6 C7 C8 C9 -2.6(18) no
Np C7 C8 C9 -69.6(11) no
C6 C7 C8 Np 67.0(11) no
Np C7 C8 Np 0.0 no
O Np C8 C7 -28.5(17) no
C9 Np C8 C7 -112.2(16) no
C10 Np C8 C7 -73.6(12) no
C4 Np C8 C7 80.0(15) no
C14 Np C8 C7 -165.9(13) no
C6 Np C8 C7 -34.8(10) no
C3 Np C8 C7 53.7(14) no
C1 Np C8 C7 93.9(13) no
C5 Np C8 C7 103.3(14) no
C11 Np C8 C7 -136.4(14) no
C2 Np C8 C7 60.3(14) no
O Np C8 C9 83.7(14) no
C10 Np C8 C9 38.6(10) no
C4 Np C8 C9 -167.8(15) no
C14 Np C8 C9 -53.7(15) no
C6 Np C8 C9 77.3(12) no
C3 Np C8 C9 165.9(13) no
C1 Np C8 C9 -153.9(11) no
C5 Np C8 C9 -144.5(12) no
C11 Np C8 C9 -24.2(13) no
C2 Np C8 C9 172.5(12) no
C7 C8 C9 C10 2.4(17) no
Np C8 C9 C10 -68.9(10) no
C7 C8 C9 Np 71.3(11) no
O Np C9 C8 -114.0(13) no
C10 Np C9 C8 -111.1(14) no
C4 Np C9 C8 12.0(14) no
C14 Np C9 C8 144.1(11) no
C6 Np C9 C8 -73.6(11) no
C3 Np C9 C8 -16.2(16) no
C1 Np C9 C8 41.9(15) no
C5 Np C9 C8 40.4(13) no
C11 Np C9 C8 154.7(14) no
C2 Np C9 C8 -13.(2) no
O Np C9 C10 -2.9(14) no
C4 Np C9 C10 123.1(13) no
C14 Np C9 C10 -104.8(11) no
C6 Np C9 C10 37.5(9) no
C3 Np C9 C10 94.9(14) no
C1 Np C9 C10 153.0(11) no
C5 Np C9 C10 151.5(11) no
C8 Np C9 C10 111.1(14) no
C11 Np C9 C10 -94.2(13) no
C2 Np C9 C10 98.5(18) no
C7 C6 C10 C9 -0.1(17) no
Np C6 C10 C9 70.5(10) no
C7 C6 C10 Np -70.6(11) no
C8 C9 C10 C6 -1.4(16) no
Np C9 C10 C6 -70.9(10) no
C8 C9 C10 Np 69.5(10) no
Np C9 C10 Np 0.0 no
O Np C10 C6 -72.7(12) no
C9 Np C10 C6 109.9(16) no
C4 Np C10 C6 43.0(15) no
C14 Np C10 C6 -156.8(11) no
C3 Np C10 C6 8.4(15) no
C1 Np C10 C6 26.(3) no
C5 Np C10 C6 66.8(16) no
C8 Np C10 C6 71.8(11) no
C11 Np C10 C6 -173.1(13) no
C2 Np C10 C6 -14.9(17) no
O Np C10 C9 177.4(12) no
C4 Np C10 C9 -66.9(14) no
C14 Np C10 C9 93.3(12) no
C6 Np C10 C9 -109.9(16) no
C3 Np C10 C9 -101.6(14) no
C1 Np C10 C9 -84.(3) no
C5 Np C10 C9 -43.1(16) no
C8 Np C10 C9 -38.1(10) no
C11 Np C10 C9 77.0(12) no
C2 Np C10 C9 -124.8(13) no
O Np C11 C15 40.8(11) no
C9 Np C11 C15 156.3(12) no
C10 Np C11 C15 125.3(11) no
C4 Np C11 C15 -116.6(12) no
C14 Np C11 C15 -36.2(10) no
C6 Np C11 C15 121.9(11) no
C3 Np C11 C15 -60.(3) no
C1 Np C11 C15 -60.1(11) no
C5 Np C11 C15 -93.1(11) no
C8 Np C11 C15 168.7(11) no
C2 Np C11 C15 -33.8(13) no
O Np C11 C12 153.9(8) no
C9 Np C11 C12 -90.6(10) no
C10 Np C11 C12 -121.6(10) no
C4 Np C11 C12 -3.5(13) no
C14 Np C11 C12 77.0(10) no
C6 Np C11 C12 -124.9(9) no
C3 Np C11 C12 53.(2) no
C1 Np C11 C12 53.0(10) no
C5 Np C11 C12 20.1(10) no
C8 Np C11 C12 -78.2(9) no
C2 Np C11 C12 79.3(11) no
C15 C11 C12 C13 1.7(14) no
Np C11 C12 C13 -68.2(9) no
C15 C11 C12 Np 69.9(9) no
O Np C12 C13 82.9(9) no
C9 Np C12 C13 -164.8(11) no
C10 Np C12 C13 170.9(9) no
C4 Np C12 C13 -67.3(10) no
C14 Np C12 C13 38.7(9) no
C6 Np C12 C13 -179.6(9) no
C3 Np C12 C13 -47.9(13) no
C1 Np C12 C13 -19.6(9) no
C5 Np C12 C13 -47.6(9) no
C8 Np C12 C13 -140.6(9) no
C11 Np C12 C13 115.0(13) no
C2 Np C12 C13 -11.5(11) no
O Np C12 C11 -32.1(10) no
C9 Np C12 C11 80.2(11) no
C10 Np C12 C11 55.9(9) no
C4 Np C12 C11 177.7(8) no
C14 Np C12 C11 -76.3(10) no
C6 Np C12 C11 65.4(10) no
C3 Np C12 C11 -162.9(10) no
C1 Np C12 C11 -134.5(9) no
C5 Np C12 C11 -162.6(9) no
C8 Np C12 C11 104.4(9) no
C2 Np C12 C11 -126.4(9) no
C11 C12 C13 C14 0.2(14) no
Np C12 C13 C14 -68.1(8) no
C11 C12 C13 Np 68.3(9) no
O Np C13 C12 -114.5(9) no
C9 Np C13 C12 15.0(11) no
C10 Np C13 C12 -10.7(11) no
C4 Np C13 C12 121.2(9) no
C14 Np C13 C12 -111.8(13) no
C6 Np C13 C12 0.7(15) no
C3 Np C13 C12 148.1(9) no
C1 Np C13 C12 159.5(10) no
C5 Np C13 C12 129.1(10) no
C8 Np C13 C12 44.0(11) no
C11 Np C13 C12 -36.2(8) no
C2 Np C13 C12 170.7(9) no
O Np C13 C14 -2.8(10) no
C9 Np C13 C14 126.7(11) no
C10 Np C13 C14 101.1(10) no
C4 Np C13 C14 -127.1(9) no
C6 Np C13 C14 112.5(13) no
C3 Np C13 C14 -100.1(10) no
C1 Np C13 C14 -88.7(9) no
C5 Np C13 C14 -119.1(10) no
C8 Np C13 C14 155.7(10) no
C11 Np C13 C14 75.5(9) no
C2 Np C13 C14 -77.5(9) no
C12 C13 C14 C15 -2.0(14) no
Np C13 C14 C15 -71.3(10) no
C12 C13 C14 Np 69.3(8) no
O Np C14 C15 -69.2(10) no
C9 Np C14 C15 50.0(13) no
C10 Np C14 C15 15.1(12) no
C4 Np C14 C15 175.4(9) no
C6 Np C14 C15 -4.8(15) no
C3 Np C14 C15 -149.7(10) no
C1 Np C14 C15 -165.5(11) no
C5 Np C14 C15 169.6(10) no
C8 Np C14 C15 77.2(14) no
C11 Np C14 C15 36.5(9) no
C2 Np C14 C15 -142.0(10) no
O Np C14 C13 177.5(9) no
C9 Np C14 C13 -63.3(12) no
C10 Np C14 C13 -98.2(11) no
C4 Np C14 C13 62.1(10) no
C6 Np C14 C13 -118.1(11) no
C3 Np C14 C13 97.0(10) no
C1 Np C14 C13 81.2(9) no
C5 Np C14 C13 56.3(9) no
C8 Np C14 C13 -36.1(14) no
C11 Np C14 C13 -76.8(9) no
C2 Np C14 C13 104.7(9) no
C13 C14 C15 C11 3.1(15) no
Np C14 C15 C11 -67.0(10) no
C13 C14 C15 Np 70.1(9) no
C12 C11 C15 C14 -2.9(15) no
Np C11 C15 C14 66.3(10) no
C12 C11 C15 Np -69.3(9) no
O Np C15 C14 106.8(10) no
C9 Np C15 C14 -137.3(11) no
C10 Np C15 C14 -167.2(10) no
C4 Np C15 C14 -7.4(15) no
C6 Np C15 C14 177.1(9) no
C3 Np C15 C14 46.1(14) no
C1 Np C15 C14 14.1(10) no
C5 Np C15 C14 -11.7(11) no
C8 Np C15 C14 -128.7(10) no
C11 Np C15 C14 -114.6(14) no
C2 Np C15 C14 42.0(11) no
O Np C15 C11 -138.6(11) no
C9 Np C15 C11 -22.7(11) no
C10 Np C15 C11 -52.6(11) no
C4 Np C15 C11 107.2(12) no
C14 Np C15 C11 114.6(14) no
C6 Np C15 C11 -68.3(11) no
C3 Np C15 C11 160.7(10) no
C1 Np C15 C11 128.7(10) no
C5 Np C15 C11 102.9(11) no
C8 Np C15 C11 -14.1(13) no
C2 Np C15 C11 156.6(10) no
Np O C16 C21 -108.1(19) no
Np O C16 C17 72.(2) no
O C16 C17 C18 178.5(10) no
C21 C16 C17 C18 -1.3(15) no
C16 C17 C18 C19 0.3(18) no
C17 C18 C19 C20 0.5(19) no
C18 C19 C20 C21 -0.3(19) no
O C16 C21 C20 -178.2(10) no
C17 C16 C21 C20 1.5(15) no
C19 C20 C21 C16 -0.7(18) no
